data_4088459
loop_
_publ_author_name
'Song, Zhiyi'
'Hsieh, Yi-Fang'
'Nakajima, Kiyohiko'
'Kanno, Ken-ichiro'
'Takahashi, Tamotsu'

_publ_section_title
;
 Separation of Five Linearly Aligned Carbons into Two-Carbon and
 Three-Carbon Groups on Titanium
;
_journal_issue 8
_journal_name_full Organometallics
_journal_page_first 1092
_journal_paper_doi 10.1021/acs.organomet.6b00112
_journal_volume 35
_journal_year 2016
_chemical_formula_moiety 'C27 H34 N4 '
_chemical_formula_sum 'C27 H34 N4'
_chemical_formula_weight 414.59
_space_group_IT_number 2
_space_group_name_Hall '-P 1'
_space_group_name_H-M_alt 'P -1'
_symmetry_cell_setting triclinic
_symmetry_Int_Tables_number 2
_symmetry_space_group_name_Hall '-P 1'
_symmetry_space_group_name_H-M 'P -1'
_cell_angle_alpha 76.1641(12)
_cell_angle_beta 85.1754(13)
_cell_angle_gamma 78.7076(12)
_cell_formula_units_Z 2
_cell_length_a 8.5413(3)
_cell_length_b 9.5405(4)
_cell_length_c 15.9126(6)
_cell_measurement_reflns_used 10726
_cell_measurement_temperature 298.1
_cell_measurement_theta_max 27.5
_cell_measurement_theta_min 3.0
_cell_volume 1233.75(8)
_computing_cell_refinement PROCESS-AUTO
_computing_data_collection PROCESS-AUTO
_computing_data_reduction CrystalStructure
_computing_publication_material 'CrystalStructure 3.8'
_computing_structure_refinement SHELXL
_computing_structure_solution SIR2004
_diffrn_ambient_temperature 298
_diffrn_detector_area_resol_mean 6.85
_diffrn_measured_fraction_theta_full 0.994
_diffrn_measured_fraction_theta_max 0.994
_diffrn_measurement_device_type 'Rigaku SCXmini'
_diffrn_measurement_method \w
_diffrn_radiation_type 'Mo K\a'
_diffrn_radiation_wavelength 0.71075
_diffrn_reflns_av_R_equivalents 0.035
_diffrn_reflns_limit_h_max 11
_diffrn_reflns_limit_h_min -11
_diffrn_reflns_limit_k_max 12
_diffrn_reflns_limit_k_min -12
_diffrn_reflns_limit_l_max 20
_diffrn_reflns_limit_l_min -20
_diffrn_reflns_number 12904
_diffrn_reflns_theta_full 27.48
_diffrn_reflns_theta_max 27.48
_exptl_absorpt_coefficient_mu 0.066
_exptl_absorpt_correction_T_max 0.987
_exptl_absorpt_correction_T_min 0.980
_exptl_absorpt_correction_type numerical
_exptl_absorpt_process_details
;
    Higashi, T. (1999). Program for Absorption Correction.
    Rigaku Corporation, Tokyo, Japan.
;
_exptl_crystal_colour Colorless
_exptl_crystal_density_diffrn 1.116
_exptl_crystal_density_method 'not measured'
_exptl_crystal_description Prism
_exptl_crystal_F_000 448.00
_exptl_crystal_size_max 0.25
_exptl_crystal_size_mid 0.20
_exptl_crystal_size_min 0.20
_refine_diff_density_max 0.48
_refine_diff_density_min -0.34
_refine_ls_extinction_method none
_refine_ls_goodness_of_fit_ref 1.139
_refine_ls_hydrogen_treatment mixed
_refine_ls_number_parameters 405
_refine_ls_number_reflns 5619
_refine_ls_R_factor_gt 0.0739
_refine_ls_shift/su_max 0.0000
_refine_ls_structure_factor_coef Fsqd
_refine_ls_weighting_details 'w = 1/[\s^2^(Fo^2^)+(0.0644P)^2^+0.3419P] where P=(Fo^2^+2Fc^2^)/3'
_refine_ls_weighting_scheme calc
_refine_ls_wR_factor_ref 0.1823
_reflns_number_gt 3597
_reflns_number_total 5619
_reflns_threshold_expression F^2^>2.0\s(F^2^)
_cod_data_source_file om6b00112_si_002.cif
_cod_data_source_block '_tt101x_in_P-1'
_cod_original_formula_sum 'C27 H34 N4 '
_cod_database_code 4088459

loop_
_symmetry_equiv_pos_site_id
_symmetry_equiv_pos_as_xyz
1 +X,+Y,+Z
2 -X,-Y,-Z

loop_
_atom_site_label
_atom_site_type_symbol
_atom_site_fract_x
_atom_site_fract_y
_atom_site_fract_z
_atom_site_U_iso_or_equiv
_atom_site_adp_type
_atom_site_occupancy
_atom_site_symmetry_multiplicity
_atom_site_calc_flag
_atom_site_refinement_flags
N(1) N 1.3465(3) 0.2170(3) 0.1673(2) 0.0925(8) Uani 1.00 1 d .
N(2) N 1.0624(4) 0.5952(2) 0.06254(15) 0.0923(9) Uani 1.00 1 d .
N(3) N 1.2415(3) 0.2991(3) 0.37144(17) 0.0826(7) Uani 1.00 1 d .
N(4) N 0.9351(3) 0.6699(2) 0.26165(17) 0.0794(7) Uani 1.00 1 d .
C(1) C 0.9826(3) 0.0630(2) 0.37173(16) 0.0531(6) Uani 1.00 1 d .
C(2) C 1.1007(3) -0.0104(2) 0.31530(17) 0.0547(6) Uani 1.00 1 d .
C(3) C 1.0608(2) 0.0240(2) 0.23400(16) 0.0469(5) Uani 1.00 1 d .
C(4) C 0.9051(2) 0.1281(2) 0.21682(13) 0.0366(4) Uani 1.00 1 d .
C(5) C 0.9235(2) 0.2749(2) 0.15279(13) 0.0368(4) Uani 1.00 1 d .
C(6) C 0.7692(2) 0.3804(2) 0.15366(14) 0.0411(5) Uani 1.00 1 d .
C(7) C 0.7189(2) 0.4117(2) 0.22925(13) 0.0400(4) Uani 1.00 1 d .
C(8) C 0.8298(2) 0.3301(2) 0.30477(12) 0.0387(4) Uani 1.00 1 d .
C(9) C 0.8485(2) 0.1588(2) 0.31063(13) 0.0392(4) Uani 1.00 1 d .
C(10) C 1.0506(2) 0.3521(2) 0.17927(13) 0.0429(5) Uani 1.00 1 d .
C(11) C 0.9951(2) 0.3870(2) 0.27224(13) 0.0403(4) Uani 1.00 1 d .
C(12) C 0.7894(2) 0.0604(2) 0.17490(15) 0.0441(5) Uani 1.00 1 d .
C(13) C 0.8431(4) 0.0245(4) 0.0877(2) 0.0722(8) Uani 1.00 1 d .
C(14) C 0.7277(6) -0.0505(5) 0.0563(2) 0.0964(12) Uani 1.00 1 d .
C(15) C 0.5693(3) 0.5200(2) 0.24154(18) 0.0559(6) Uani 1.00 1 d .
C(16) C 0.4837(3) 0.6001(3) 0.1584(2) 0.0674(7) Uani 1.00 1 d .
C(17) C 0.3480(4) 0.7213(4) 0.1751(3) 0.0928(11) Uani 1.00 1 d .
C(18) C 0.7666(3) 0.3805(2) 0.38884(15) 0.0542(6) Uani 1.00 1 d .
C(19) C 0.8414(4) 0.3104(3) 0.47595(17) 0.0728(8) Uani 1.00 1 d .
C(20) C 0.7587(7) 0.3944(4) 0.5438(2) 0.0954(13) Uani 1.00 1 d .
C(21) C 0.6855(3) 0.1149(2) 0.34370(17) 0.0516(6) Uani 1.00 1 d .
C(22) C 0.6879(4) -0.0511(3) 0.3790(2) 0.0819(9) Uani 1.00 1 d .
C(23) C 0.5271(4) -0.0885(4) 0.3824(3) 0.155(2) Uani 1.00 1 d .
C(24) C 1.2167(3) 0.2689(2) 0.17643(17) 0.0570(6) Uani 1.00 1 d .
C(25) C 1.0554(3) 0.4911(2) 0.11330(16) 0.0591(6) Uani 1.00 1 d .
C(26) C 1.1310(3) 0.3324(2) 0.33050(16) 0.0548(6) Uani 1.00 1 d .
C(27) C 0.9619(2) 0.5476(2) 0.26481(15) 0.0512(5) Uani 1.00 1 d .
H(1) H 1.033(3) 0.122(2) 0.4040(16) 0.069(7) Uiso 1.00 1 d .
H(2) H 0.932(3) -0.006(2) 0.4155(17) 0.069(7) Uiso 1.00 1 d .
H(3) H 1.198(3) -0.078(2) 0.3377(16) 0.066(7) Uiso 1.00 1 d .
H(4) H 1.123(2) -0.012(2) 0.1888(15) 0.057(6) Uiso 1.00 1 d .
H(5) H 0.956(2) 0.2610(19) 0.0953(12) 0.032(5) Uiso 1.00 1 d .
H(6) H 0.713(2) 0.424(2) 0.1008(14) 0.047(5) Uiso 1.00 1 d .
H(7) H 0.777(2) -0.031(2) 0.2153(15) 0.056(6) Uiso 1.00 1 d .
H(8) H 0.686(2) 0.125(2) 0.1706(14) 0.055(6) Uiso 1.00 1 d .
H(9) H 0.951(4) -0.032(4) 0.092(2) 0.113(13) Uiso 1.00 1 d .
H(10) H 0.856(4) 0.109(3) 0.046(2) 0.100(11) Uiso 1.00 1 d .
H(11) H 0.719(5) -0.148(5) 0.101(2) 0.141(16) Uiso 1.00 1 d .
H(12) H 0.763(4) -0.072(3) 0.002(2) 0.111(12) Uiso 1.00 1 d .
H(13) H 0.625(5) 0.015(5) 0.051(2) 0.142(18) Uiso 1.00 1 d .
H(14) H 0.597(3) 0.596(2) 0.2691(16) 0.069(7) Uiso 1.00 1 d .
H(15) H 0.495(2) 0.471(2) 0.2843(15) 0.053(6) Uiso 1.00 1 d .
H(16) H 0.553(3) 0.657(3) 0.113(2) 0.094(10) Uiso 1.00 1 d .
H(17) H 0.436(3) 0.523(3) 0.139(2) 0.099(10) Uiso 1.00 1 d .
H(18) H 0.396(4) 0.800(4) 0.194(2) 0.112(12) Uiso 1.00 1 d .
H(19) H 0.288(5) 0.761(4) 0.115(2) 0.143(15) Uiso 1.00 1 d .
H(20) H 0.270(5) 0.666(4) 0.227(2) 0.145(16) Uiso 1.00 1 d .
H(21) H 0.772(3) 0.488(3) 0.3845(16) 0.070(7) Uiso 1.00 1 d .
H(22) H 0.648(3) 0.370(2) 0.3958(16) 0.065(7) Uiso 1.00 1 d .
H(23) H 0.966(5) 0.315(4) 0.469(2) 0.136(15) Uiso 1.00 1 d .
H(24) H 0.826(3) 0.200(3) 0.4948(18) 0.080(8) Uiso 1.00 1 d .
H(25) H 0.768(4) 0.493(4) 0.526(2) 0.104(12) Uiso 1.00 1 d .
H(26) H 0.629(5) 0.413(4) 0.542(2) 0.151(18) Uiso 1.00 1 d .
H(27) H 0.808(4) 0.357(4) 0.597(2) 0.122(13) Uiso 1.00 1 d .
H(28) H 0.606(2) 0.157(2) 0.2998(14) 0.041(5) Uiso 1.00 1 d .
H(29) H 0.643(2) 0.159(2) 0.3930(16) 0.057(6) Uiso 1.00 1 d .
H(30) H 0.773(2) -0.107(2) 0.3507(14) 0.042(5) Uiso 1.00 1 d .
H(31) H 0.720(2) -0.091(2) 0.4553(14) 0.042(5) Uiso 1.00 1 d .
H(32) H 0.5337 -0.1922 0.4046 0.186 Uiso 1.00 1 c R
H(33) H 0.4863 -0.0610 0.3252 0.186 Uiso 1.00 1 c R
H(34) H 0.4568 -0.0365 0.4197 0.186 Uiso 1.00 1 c R

loop_
_atom_site_aniso_label
_atom_site_aniso_U_11
_atom_site_aniso_U_22
_atom_site_aniso_U_33
_atom_site_aniso_U_12
_atom_site_aniso_U_13
_atom_site_aniso_U_23
N(1) 0.0494(14) 0.116(2) 0.121(2) -0.0154(14) 0.0160(14) -0.0495(18)
N(2) 0.160(2) 0.0753(16) 0.0506(13) -0.0633(18) -0.0057(15) 0.0016(12)
N(3) 0.0709(16) 0.0928(18) 0.0852(17) -0.0007(13) -0.0300(14) -0.0250(14)
N(4) 0.1010(19) 0.0430(13) 0.0982(18) -0.0194(12) 0.0052(15) -0.0221(12)
C(1) 0.0724(17) 0.0356(12) 0.0444(13) -0.0006(11) -0.0107(12) -0.0005(10)
C(2) 0.0549(14) 0.0409(12) 0.0616(15) 0.0045(11) -0.0126(12) -0.0057(11)
C(3) 0.0446(13) 0.0386(11) 0.0541(14) 0.0016(9) 0.0017(11) -0.0127(10)
C(4) 0.0396(11) 0.0298(9) 0.0392(10) -0.0033(8) 0.0015(8) -0.0091(8)
C(5) 0.0441(11) 0.0350(10) 0.0318(10) -0.0070(8) 0.0007(8) -0.0089(8)
C(6) 0.0505(13) 0.0333(10) 0.0372(11) -0.0038(9) -0.0103(9) -0.0040(8)
C(7) 0.0438(11) 0.0300(10) 0.0435(11) -0.0018(8) -0.0045(9) -0.0064(8)
C(8) 0.0471(12) 0.0325(10) 0.0340(10) -0.0021(8) -0.0011(8) -0.0067(8)
C(9) 0.0473(12) 0.0301(10) 0.0367(10) -0.0029(8) 0.0009(9) -0.0046(8)
C(10) 0.0474(12) 0.0414(11) 0.0408(11) -0.0138(9) 0.0025(9) -0.0081(9)
C(11) 0.0494(12) 0.0332(10) 0.0389(10) -0.0063(9) -0.0064(9) -0.0089(8)
C(12) 0.0470(13) 0.0396(12) 0.0473(12) -0.0112(10) 0.0005(10) -0.0112(10)
C(13) 0.085(2) 0.088(2) 0.0626(18) -0.0375(19) 0.0061(16) -0.0394(17)
C(14) 0.120(3) 0.115(3) 0.083(2) -0.054(2) -0.008(2) -0.050(2)
C(15) 0.0515(14) 0.0462(13) 0.0653(16) 0.0070(11) -0.0037(13) -0.0158(12)
C(16) 0.0603(17) 0.0529(16) 0.085(2) 0.0088(13) -0.0186(15) -0.0168(14)
C(17) 0.076(2) 0.072(2) 0.120(3) 0.0203(18) -0.020(2) -0.023(2)
C(18) 0.0746(18) 0.0455(14) 0.0419(12) -0.0062(12) 0.0058(11) -0.0154(10)
C(19) 0.113(2) 0.0661(18) 0.0392(13) -0.0111(17) -0.0038(15) -0.0146(12)
C(20) 0.165(4) 0.080(2) 0.0468(17) -0.023(2) 0.005(2) -0.0286(16)
C(21) 0.0589(15) 0.0447(13) 0.0501(14) -0.0129(11) 0.0141(12) -0.0113(11)
C(22) 0.095(2) 0.0574(17) 0.091(2) -0.0318(16) 0.0331(19) -0.0123(16)
C(23) 0.093(2) 0.090(2) 0.273(6) -0.057(2) 0.031(3) -0.001(3)
C(24) 0.0474(14) 0.0641(15) 0.0658(16) -0.0174(12) 0.0076(12) -0.0247(12)
C(25) 0.0833(18) 0.0566(15) 0.0451(13) -0.0332(13) -0.0003(12) -0.0108(11)
C(26) 0.0568(15) 0.0551(14) 0.0538(14) -0.0047(11) -0.0095(12) -0.0170(11)
C(27) 0.0595(14) 0.0414(13) 0.0556(14) -0.0138(10) -0.0029(11) -0.0127(10)

loop_
_atom_type_symbol
_atom_type_description
_atom_type_scat_dispersion_real
_atom_type_scat_dispersion_imag
_atom_type_scat_source
C C 0.003 0.002
;
International Tables for Crystallography
(1992, Vol. C, Tables 4.2.6.8 and 6.1.1.4)
;
H H 0.000 0.000
;
International Tables for Crystallography
(1992, Vol. C, Table 6.1.1.4)
;
N N 0.006 0.003
;
International Tables for Crystallography
(1992, Vol. C, Tables 4.2.6.8 and 6.1.1.4)
;

loop_
_geom_angle_atom_site_label_1
_geom_angle_atom_site_label_2
_geom_angle_atom_site_label_3
_geom_angle
_geom_angle_publ_flag
C(2) C(1) C(9) 105.42(19) yes
C(1) C(2) C(3) 113.1(2) yes
C(2) C(3) C(4) 114.2(2) yes
C(3) C(4) C(5) 112.87(17) yes
C(3) C(4) C(9) 102.84(16) yes
C(3) C(4) C(12) 110.51(18) yes
C(5) C(4) C(9) 109.22(16) yes
C(5) C(4) C(12) 105.97(16) yes
C(9) C(4) C(12) 115.63(17) yes
C(4) C(5) C(6) 108.38(16) yes
C(4) C(5) C(10) 113.60(16) yes
C(6) C(5) C(10) 104.92(17) yes
C(5) C(6) C(7) 116.33(18) yes
C(6) C(7) C(8) 114.18(17) yes
C(6) C(7) C(15) 123.60(19) yes
C(8) C(7) C(15) 122.20(19) yes
C(7) C(8) C(9) 107.59(17) yes
C(7) C(8) C(11) 102.29(14) yes
C(7) C(8) C(18) 110.36(16) yes
C(9) C(8) C(11) 111.14(15) yes
C(9) C(8) C(18) 115.45(15) yes
C(11) C(8) C(18) 109.20(19) yes
C(1) C(9) C(4) 104.48(16) yes
C(1) C(9) C(8) 113.55(19) yes
C(1) C(9) C(21) 109.83(17) yes
C(4) C(9) C(8) 108.58(14) yes
C(4) C(9) C(21) 113.40(19) yes
C(8) C(9) C(21) 107.12(16) yes
C(5) C(10) C(11) 107.83(16) yes
C(5) C(10) C(24) 113.60(19) yes
C(5) C(10) C(25) 108.10(18) yes
C(11) C(10) C(24) 113.29(18) yes
C(11) C(10) C(25) 110.07(18) yes
C(24) C(10) C(25) 103.78(19) yes
C(8) C(11) C(10) 109.56(18) yes
C(8) C(11) C(26) 117.46(16) yes
C(8) C(11) C(27) 106.53(16) yes
C(10) C(11) C(26) 108.87(17) yes
C(10) C(11) C(27) 109.92(16) yes
C(26) C(11) C(27) 104.2(2) yes
C(4) C(12) C(13) 116.7(2) yes
C(12) C(13) C(14) 112.1(3) yes
C(7) C(15) C(16) 114.8(2) yes
C(15) C(16) C(17) 111.0(3) yes
C(8) C(18) C(19) 122.7(2) yes
C(18) C(19) C(20) 109.2(2) yes
C(9) C(21) C(22) 115.8(2) yes
C(21) C(22) C(23) 112.1(2) yes
N(1) C(24) C(10) 172.8(2) yes
N(2) C(25) C(10) 178.4(2) yes
N(3) C(26) C(11) 174.5(2) yes
N(4) C(27) C(11) 178.0(2) yes
C(2) C(1) H(1) 112.1(14) no
C(2) C(1) H(2) 112.5(16) no
C(9) C(1) H(1) 113.4(13) no
C(9) C(1) H(2) 106.7(15) no
H(1) C(1) H(2) 107(2) no
C(1) C(2) H(3) 122.3(15) no
C(3) C(2) H(3) 124.6(15) no
C(2) C(3) H(4) 124.4(13) no
C(4) C(3) H(4) 121.4(13) no
C(4) C(5) H(5) 111.6(11) no
C(6) C(5) H(5) 111.9(10) no
C(10) C(5) H(5) 106.3(12) no
C(5) C(6) H(6) 120.1(13) no
C(7) C(6) H(6) 123.5(13) no
C(4) C(12) H(7) 106.1(16) no
C(4) C(12) H(8) 108.9(17) no
C(13) C(12) H(7) 107.2(16) no
C(13) C(12) H(8) 109.9(14) no
H(7) C(12) H(8) 107.5(19) no
C(12) C(13) H(9) 109(2) no
C(12) C(13) H(10) 111(2) no
C(14) C(13) H(9) 113(2) no
C(14) C(13) H(10) 109(2) no
H(9) C(13) H(10) 102(2) no
C(13) C(14) H(11) 109(2) no
C(13) C(14) H(12) 111(2) no
C(13) C(14) H(13) 108(3) no
H(11) C(14) H(12) 109(3) no
H(11) C(14) H(13) 110(3) no
H(12) C(14) H(13) 110(3) no
C(7) C(15) H(14) 109.1(14) no
C(7) C(15) H(15) 110.1(12) no
C(16) C(15) H(14) 107.9(13) no
C(16) C(15) H(15) 110.1(14) no
H(14) C(15) H(15) 104(2) no
C(15) C(16) H(16) 113.8(18) no
C(15) C(16) H(17) 105.8(16) no
C(17) C(16) H(16) 102.2(17) no
C(17) C(16) H(17) 108.7(17) no
H(16) C(16) H(17) 115(2) no
C(16) C(17) H(18) 108.5(18) no
C(16) C(17) H(19) 105(2) no
C(16) C(17) H(20) 105(2) no
H(18) C(17) H(19) 114(3) no
H(18) C(17) H(20) 112(3) no
H(19) C(17) H(20) 111(3) no
C(8) C(18) H(21) 112.3(14) no
C(8) C(18) H(22) 105.4(15) no
C(19) C(18) H(21) 100.4(14) no
C(19) C(18) H(22) 107.4(13) no
H(21) C(18) H(22) 108(2) no
C(18) C(19) H(23) 109(2) no
C(18) C(19) H(24) 109.2(16) no
C(20) C(19) H(23) 110(2) no
C(20) C(19) H(24) 109.9(15) no
H(23) C(19) H(24) 109(2) no
C(19) C(20) H(25) 110(2) no
C(19) C(20) H(26) 112(2) no
C(19) C(20) H(27) 111(2) no
H(25) C(20) H(26) 97(3) no
H(25) C(20) H(27) 107(3) no
H(26) C(20) H(27) 119(3) no
C(9) C(21) H(28) 110.6(13) no
C(9) C(21) H(29) 110.3(15) no
C(22) C(21) H(28) 111.0(14) no
C(22) C(21) H(29) 104.0(13) no
H(28) C(21) H(29) 104.2(19) no
C(21) C(22) H(30) 110.3(13) no
C(21) C(22) H(31) 111.9(10) no
C(23) C(22) H(30) 117.3(15) no
C(23) C(22) H(31) 101.0(10) no
H(30) C(22) H(31) 103.7(15) no
C(22) C(23) H(32) 109.5 no
C(22) C(23) H(33) 109.5 no
C(22) C(23) H(34) 109.5 no
H(32) C(23) H(33) 109.5 no
H(32) C(23) H(34) 109.5 no
H(33) C(23) H(34) 109.5 no

loop_
_geom_bond_atom_site_label_1
_geom_bond_atom_site_label_2
_geom_bond_distance
_geom_bond_publ_flag
N(1) C(24) 1.135(3) yes
N(2) C(25) 1.129(3) yes
N(3) C(26) 1.142(3) yes
N(4) C(27) 1.133(3) yes
C(1) C(2) 1.479(3) yes
C(1) C(9) 1.563(3) yes
C(2) C(3) 1.314(3) yes
C(3) C(4) 1.497(2) yes
C(4) C(5) 1.550(2) yes
C(4) C(9) 1.606(2) yes
C(4) C(12) 1.551(3) yes
C(5) C(6) 1.495(2) yes
C(5) C(10) 1.561(3) yes
C(6) C(7) 1.325(3) yes
C(7) C(8) 1.550(2) yes
C(7) C(15) 1.508(3) yes
C(8) C(9) 1.591(2) yes
C(8) C(11) 1.612(3) yes
C(8) C(18) 1.548(3) yes
C(9) C(21) 1.546(3) yes
C(10) C(11) 1.606(3) yes
C(10) C(24) 1.486(3) yes
C(10) C(25) 1.487(3) yes
C(11) C(26) 1.480(3) yes
C(11) C(27) 1.481(3) yes
C(12) C(13) 1.521(4) yes
C(13) C(14) 1.505(7) yes
C(15) C(16) 1.527(4) yes
C(16) C(17) 1.524(4) yes
C(18) C(19) 1.521(3) yes
C(19) C(20) 1.540(5) yes
C(21) C(22) 1.545(3) yes
C(22) C(23) 1.479(5) yes
C(1) H(1) 1.01(3) no
C(1) H(2) 0.98(2) no
C(2) H(3) 0.98(2) no
C(3) H(4) 0.95(2) no
C(5) H(5) 0.97(2) no
C(6) H(6) 0.97(2) no
C(12) H(7) 0.97(2) no
C(12) H(8) 0.97(2) no
C(13) H(9) 0.97(3) no
C(13) H(10) 0.93(3) no
C(14) H(11) 1.04(4) no
C(14) H(12) 0.95(4) no
C(14) H(13) 0.97(4) no
C(15) H(14) 1.00(3) no
C(15) H(15) 0.99(2) no
C(16) H(16) 1.02(3) no
C(16) H(17) 1.02(3) no
C(17) H(18) 1.03(4) no
C(17) H(19) 1.07(4) no
C(17) H(20) 1.12(4) no
C(18) H(21) 1.02(3) no
C(18) H(22) 1.03(2) no
C(19) H(23) 1.07(4) no
C(19) H(24) 1.06(3) no
C(20) H(25) 0.93(4) no
C(20) H(26) 1.09(4) no
C(20) H(27) 0.94(4) no
C(21) H(28) 0.98(2) no
C(21) H(29) 0.99(2) no
C(22) H(30) 0.96(2) no
C(22) H(31) 1.22(2) no
C(23) H(32) 0.960 no
C(23) H(33) 0.960 no
C(23) H(34) 0.960 no

loop_
_geom_contact_atom_site_label_1
_geom_contact_atom_site_label_2
_geom_contact_distance
_geom_contact_site_symmetry_2
N(2) N(2) 3.353(4) 2_765
N(2) C(5) 3.354(2) 2_765
N(2) C(6) 3.588(3) 2_765
N(2) C(25) 3.380(4) 2_765
N(3) C(20) 3.500(5) 2_766
C(5) N(2) 3.354(2) 2_765
C(6) N(2) 3.588(3) 2_765
C(20) N(3) 3.500(5) 2_766
C(25) N(2) 3.380(4) 2_765
N(1) H(8) 2.86(2) 1_655
N(1) H(12) 3.57(4) 2_755
N(1) H(13) 3.46(4) 1_655
N(1) H(17) 3.08(3) 1_655
N(1) H(28) 3.06(2) 1_655
N(1) H(33) 3.294 1_655
N(2) H(5) 2.559(18) 2_765
N(2) H(6) 3.12(2) 2_765
N(2) H(10) 3.11(3) 2_765
N(2) H(11) 3.55(4) 1_565
N(2) H(17) 3.40(3) 1_655
N(2) H(19) 3.00(5) 1_655
N(2) H(20) 3.54(5) 1_655
N(3) H(15) 3.01(2) 1_655
N(3) H(25) 2.83(4) 2_766
N(3) H(27) 3.38(4) 2_766
N(3) H(28) 3.36(2) 1_655
N(3) H(29) 3.44(2) 1_655
N(3) H(31) 2.989(19) 2_756
N(3) H(34) 3.313 1_655
N(4) H(7) 2.86(2) 1_565
N(4) H(9) 3.44(3) 1_565
N(4) H(11) 3.23(4) 1_565
N(4) H(20) 2.86(4) 1_655
N(4) H(27) 3.21(4) 2_766
N(4) H(30) 2.90(2) 1_565
C(1) H(1) 3.59(2) 2_756
C(1) H(2) 3.42(2) 2_756
C(1) H(24) 3.14(2) 2_756
C(2) H(18) 3.53(3) 1_645
C(2) H(24) 3.17(2) 2_756
C(2) H(27) 3.23(3) 2_756
C(2) H(33) 3.245 1_655
C(2) H(34) 3.525 1_655
C(3) H(18) 3.34(3) 1_645
C(3) H(20) 3.55(4) 1_645
C(13) H(9) 3.22(3) 2_755
C(13) H(10) 3.44(3) 2_755
C(13) H(19) 3.52(4) 2_665
C(14) H(9) 3.54(3) 2_755
C(14) H(13) 3.51(5) 2_655
C(14) H(16) 3.32(3) 1_545
C(14) H(19) 3.38(3) 2_665
C(16) H(11) 3.34(4) 1_565
C(17) H(3) 3.58(2) 1_465
C(17) H(4) 2.91(2) 1_465
C(19) H(2) 3.33(2) 2_756
C(19) H(3) 3.28(2) 2_756
C(20) H(3) 3.12(2) 2_756
C(20) H(20) 3.55(4) 2_666
C(20) H(32) 3.379 2_656
C(22) H(34) 3.564 2_656
C(23) H(3) 2.94(2) 1_455
C(23) H(26) 3.51(4) 2_656
C(24) H(17) 3.26(3) 1_655
C(25) H(5) 3.582(17) 2_765
C(25) H(17) 3.39(3) 1_655
C(25) H(19) 3.55(5) 1_655
C(25) H(20) 3.55(5) 1_655
C(26) H(15) 3.56(2) 1_655
C(26) H(20) 3.59(4) 1_655
C(26) H(25) 3.38(4) 2_766
C(26) H(27) 3.57(4) 2_766
C(27) H(20) 3.02(4) 1_655
C(27) H(27) 3.45(4) 2_766
H(1) C(1) 3.59(2) 2_756
H(1) H(1) 3.44(3) 2_756
H(1) H(2) 2.84(3) 2_756
H(1) H(24) 3.15(3) 2_756
H(1) H(31) 3.13(3) 2_756
H(2) C(1) 3.42(2) 2_756
H(2) C(19) 3.33(2) 2_756
H(2) H(1) 2.84(3) 2_756
H(2) H(2) 3.06(4) 2_756
H(2) H(23) 3.07(4) 2_756
H(2) H(24) 2.73(3) 2_756
H(3) C(17) 3.58(2) 1_645
H(3) C(19) 3.28(2) 2_756
H(3) C(20) 3.12(2) 2_756
H(3) C(23) 2.94(2) 1_655
H(3) H(18) 3.05(4) 1_645
H(3) H(20) 3.27(5) 1_645
H(3) H(24) 2.65(3) 2_756
H(3) H(26) 3.42(4) 2_756
H(3) H(27) 2.62(4) 2_756
H(3) H(32) 3.048 1_655
H(3) H(33) 2.491 1_655
H(3) H(34) 2.800 1_655
H(4) C(17) 2.91(2) 1_645
H(4) H(12) 3.07(4) 2_755
H(4) H(18) 2.65(4) 1_645
H(4) H(19) 2.79(5) 1_645
H(4) H(20) 3.02(4) 1_645
H(5) N(2) 2.559(18) 2_765
H(5) C(25) 3.582(17) 2_765
H(5) H(12) 3.23(4) 2_755
H(6) N(2) 3.12(2) 2_765
H(7) N(4) 2.86(2) 1_545
H(8) N(1) 2.86(2) 1_455
H(9) N(4) 3.44(3) 1_545
H(9) C(13) 3.22(3) 2_755
H(9) C(14) 3.54(3) 2_755
H(9) H(9) 2.92(5) 2_755
H(9) H(10) 2.79(5) 2_755
H(9) H(12) 2.96(5) 2_755
H(9) H(19) 3.15(5) 1_645
H(10) N(2) 3.11(3) 2_765
H(10) C(13) 3.44(3) 2_755
H(10) H(9) 2.79(5) 2_755
H(10) H(10) 3.37(4) 2_755
H(10) H(12) 3.25(4) 2_755
H(10) H(19) 2.83(5) 2_665
H(11) N(2) 3.55(4) 1_545
H(11) N(4) 3.23(4) 1_545
H(11) C(16) 3.34(4) 1_545
H(11) H(14) 3.41(4) 1_545
H(11) H(16) 2.51(6) 1_545
H(11) H(18) 3.09(5) 1_545
H(12) N(1) 3.57(4) 2_755
H(12) H(4) 3.07(4) 2_755
H(12) H(5) 3.23(4) 2_755
H(12) H(9) 2.96(5) 2_755
H(12) H(10) 3.25(4) 2_755
H(12) H(13) 3.40(6) 2_655
H(12) H(16) 3.49(4) 1_545
H(12) H(19) 3.07(5) 2_665
H(13) N(1) 3.46(4) 1_455
H(13) C(14) 3.51(5) 2_655
H(13) H(12) 3.40(6) 2_655
H(13) H(13) 2.89(7) 2_655
H(13) H(16) 3.49(5) 1_545
H(13) H(18) 3.44(5) 1_545
H(13) H(19) 3.11(5) 2_665
H(14) H(11) 3.41(4) 1_565
H(14) H(26) 3.42(5) 2_666
H(14) H(32) 3.241 1_565
H(14) H(33) 3.532 1_565
H(15) N(3) 3.01(2) 1_455
H(15) C(26) 3.56(2) 1_455
H(15) H(26) 3.24(5) 2_666
H(15) H(27) 3.45(4) 2_666
H(16) C(14) 3.32(3) 1_565
H(16) H(11) 2.51(6) 1_565
H(16) H(12) 3.49(4) 1_565
H(16) H(13) 3.49(5) 1_565
H(17) N(1) 3.08(3) 1_455
H(17) N(2) 3.40(3) 1_455
H(17) C(24) 3.26(3) 1_455
H(17) C(25) 3.39(3) 1_455
H(18) C(2) 3.53(3) 1_465
H(18) C(3) 3.34(3) 1_465
H(18) H(3) 3.05(4) 1_465
H(18) H(4) 2.65(4) 1_465
H(18) H(11) 3.09(5) 1_565
H(18) H(13) 3.44(5) 1_565
H(18) H(33) 2.952 1_565
H(19) N(2) 3.00(5) 1_455
H(19) C(13) 3.52(4) 2_665
H(19) C(14) 3.38(3) 2_665
H(19) C(25) 3.55(5) 1_455
H(19) H(4) 2.79(5) 1_465
H(19) H(9) 3.15(5) 1_465
H(19) H(10) 2.83(5) 2_665
H(19) H(12) 3.07(5) 2_665
H(19) H(13) 3.11(5) 2_665
H(20) N(2) 3.54(5) 1_455
H(20) N(4) 2.86(4) 1_455
H(20) C(3) 3.55(4) 1_465
H(20) C(20) 3.55(4) 2_666
H(20) C(25) 3.55(5) 1_455
H(20) C(26) 3.59(4) 1_455
H(20) C(27) 3.02(4) 1_455
H(20) H(3) 3.27(5) 1_465
H(20) H(4) 3.02(4) 1_465
H(20) H(27) 2.78(6) 2_666
H(21) H(26) 3.54(5) 2_666
H(21) H(32) 3.390 1_565
H(22) H(26) 3.09(5) 2_666
H(23) H(2) 3.07(4) 2_756
H(23) H(25) 3.19(6) 2_766
H(23) H(31) 3.20(4) 2_756
H(24) C(1) 3.14(2) 2_756
H(24) C(2) 3.17(2) 2_756
H(24) H(1) 3.15(3) 2_756
H(24) H(2) 2.73(3) 2_756
H(24) H(3) 2.65(3) 2_756
H(24) H(32) 3.352 2_656
H(24) H(34) 3.168 2_656
H(25) N(3) 2.83(4) 2_766
H(25) C(26) 3.38(4) 2_766
H(25) H(23) 3.19(6) 2_766
H(25) H(26) 3.53(6) 2_666
H(25) H(32) 3.508 1_565
H(26) C(23) 3.51(4) 2_656
H(26) H(3) 3.42(4) 2_756
H(26) H(14) 3.42(5) 2_666
H(26) H(15) 3.24(5) 2_666
H(26) H(21) 3.54(5) 2_666
H(26) H(22) 3.09(5) 2_666
H(26) H(25) 3.53(6) 2_666
H(26) H(26) 2.73(6) 2_666
H(26) H(32) 2.676 2_656
H(27) N(3) 3.38(4) 2_766
H(27) N(4) 3.21(4) 2_766
H(27) C(2) 3.23(3) 2_756
H(27) C(26) 3.57(4) 2_766
H(27) C(27) 3.45(4) 2_766
H(27) H(3) 2.62(4) 2_756
H(27) H(15) 3.45(4) 2_666
H(27) H(20) 2.78(6) 2_666
H(27) H(32) 3.577 2_656
H(28) N(1) 3.06(2) 1_455
H(28) N(3) 3.36(2) 1_455
H(29) N(3) 3.44(2) 1_455
H(29) H(32) 3.497 2_656
H(29) H(34) 3.044 2_656
H(30) N(4) 2.90(2) 1_545
H(31) N(3) 2.989(19) 2_756
H(31) H(1) 3.13(3) 2_756
H(31) H(23) 3.20(4) 2_756
H(31) H(34) 2.766 2_656
H(32) C(20) 3.379 2_656
H(32) H(3) 3.048 1_455
H(32) H(14) 3.241 1_545
H(32) H(21) 3.390 1_545
H(32) H(24) 3.352 2_656
H(32) H(25) 3.508 1_545
H(32) H(26) 2.676 2_656
H(32) H(27) 3.577 2_656
H(32) H(29) 3.497 2_656
H(33) N(1) 3.294 1_455
H(33) C(2) 3.245 1_455
H(33) H(3) 2.491 1_455
H(33) H(14) 3.532 1_545
H(33) H(18) 2.952 1_545
H(34) N(3) 3.313 1_455
H(34) C(2) 3.525 1_455
H(34) C(22) 3.564 2_656
H(34) H(3) 2.800 1_455
H(34) H(24) 3.168 2_656
H(34) H(29) 3.044 2_656
H(34) H(31) 2.766 2_656
H(34) H(34) 2.989 2_656

loop_
_geom_torsion_atom_site_label_1
_geom_torsion_atom_site_label_2
_geom_torsion_atom_site_label_3
_geom_torsion_atom_site_label_4
_geom_torsion
C(2) C(1) C(9) C(4) 0.7(2)
C(2) C(1) C(9) C(8) -117.4(2)
C(2) C(1) C(9) C(21) 122.6(2)
C(9) C(1) C(2) C(3) -0.2(3)
C(1) C(2) C(3) C(4) -0.5(3)
C(2) C(3) C(4) C(5) 118.5(2)
C(2) C(3) C(4) C(9) 0.9(2)
C(2) C(3) C(4) C(12) -123.1(2)
C(3) C(4) C(5) C(6) -169.0(2)
C(3) C(4) C(5) C(10) -52.8(2)
C(3) C(4) C(9) C(1) -0.9(2)
C(3) C(4) C(9) C(8) 120.56(17)
C(3) C(4) C(9) C(21) -120.50(18)
C(3) C(4) C(12) C(13) -61.4(2)
C(5) C(4) C(9) C(1) -121.02(18)
C(5) C(4) C(9) C(8) 0.5(2)
C(5) C(4) C(9) C(21) 119.39(18)
C(9) C(4) C(5) C(6) -55.3(2)
C(9) C(4) C(5) C(10) 60.9(2)
C(5) C(4) C(12) C(13) 61.2(2)
C(12) C(4) C(5) C(6) 69.9(2)
C(12) C(4) C(5) C(10) -173.91(16)
C(9) C(4) C(12) C(13) -177.65(19)
C(12) C(4) C(9) C(1) 119.60(19)
C(12) C(4) C(9) C(8) -118.92(18)
C(12) C(4) C(9) C(21) 0.02(17)
C(4) C(5) C(6) C(7) 59.4(2)
C(4) C(5) C(10) C(11) -60.58(19)
C(4) C(5) C(10) C(24) 65.8(2)
C(4) C(5) C(10) C(25) -179.55(17)
C(6) C(5) C(10) C(11) 57.61(17)
C(6) C(5) C(10) C(24) -175.96(17)
C(6) C(5) C(10) C(25) -61.4(2)
C(10) C(5) C(6) C(7) -62.2(2)
C(5) C(6) C(7) C(8) -0.9(2)
C(5) C(6) C(7) C(15) 177.6(2)
C(6) C(7) C(8) C(9) -56.6(2)
C(6) C(7) C(8) C(11) 60.5(2)
C(6) C(7) C(8) C(18) 176.6(2)
C(6) C(7) C(15) C(16) -3.8(3)
C(8) C(7) C(15) C(16) 174.5(2)
C(15) C(7) C(8) C(9) 124.9(2)
C(15) C(7) C(8) C(11) -117.9(2)
C(15) C(7) C(8) C(18) -1.9(3)
C(7) C(8) C(9) C(1) 168.81(17)
C(7) C(8) C(9) C(4) 53.1(2)
C(7) C(8) C(9) C(21) -69.8(2)
C(7) C(8) C(11) C(10) -56.32(18)
C(7) C(8) C(11) C(26) 178.83(19)
C(7) C(8) C(11) C(27) 62.5(2)
C(7) C(8) C(18) C(19) 174.4(2)
C(9) C(8) C(11) C(10) 58.25(18)
C(9) C(8) C(11) C(26) -66.6(2)
C(9) C(8) C(11) C(27) 177.11(17)
C(11) C(8) C(9) C(1) 57.6(2)
C(11) C(8) C(9) C(4) -58.2(2)
C(11) C(8) C(9) C(21) 179.02(17)
C(9) C(8) C(18) C(19) 52.1(3)
C(18) C(8) C(9) C(1) -67.5(2)
C(18) C(8) C(9) C(4) 176.77(19)
C(18) C(8) C(9) C(21) 54.0(2)
C(11) C(8) C(18) C(19) -73.9(3)
C(18) C(8) C(11) C(10) -173.25(14)
C(18) C(8) C(11) C(26) 61.9(2)
C(18) C(8) C(11) C(27) -54.4(2)
C(1) C(9) C(21) C(22) -39.5(3)
C(4) C(9) C(21) C(22) 77.0(2)
C(8) C(9) C(21) C(22) -163.2(2)
C(5) C(10) C(11) C(8) 0.09(17)
C(5) C(10) C(11) C(26) 129.78(18)
C(5) C(10) C(11) C(27) -116.65(19)
C(24) C(10) C(11) C(8) -126.52(19)
C(24) C(10) C(11) C(26) 3.2(2)
C(24) C(10) C(11) C(27) 116.7(2)
C(25) C(10) C(11) C(8) 117.80(19)
C(25) C(10) C(11) C(26) -112.5(2)
C(25) C(10) C(11) C(27) 1.1(2)
C(4) C(12) C(13) C(14) 175.8(2)
C(7) C(15) C(16) C(17) -172.3(2)
C(8) C(18) C(19) C(20) 175.5(3)
C(9) C(21) C(22) C(23) -161.5(3)
